data_7058872
loop_
_publ_author_name
'Du, Rongkai'
'Xu, Juan'
'Zhang, Lei'
'Ning, Lifeng'
'Li, Shan'

_publ_section_title
;
 Ethinyl estradiol cocrystals assembled by chain structures: improvement
 in stability and solubility
;
_journal_issue 43
_journal_name_full 'New Journal of Chemistry'
_journal_page_first 16889
_journal_paper_doi 10.1039/C9NJ04147H
_journal_volume 43
_journal_year 2019
_chemical_absolute_configuration syn
_chemical_formula_moiety 'C20 H24 O2, C10 H8 N2'
_chemical_formula_sum 'C30 H32 N2 O2'
_chemical_formula_weight 452.57
_space_group_crystal_system orthorhombic
_space_group_IT_number 19
_space_group_name_Hall 'P 2ac 2ab'
_space_group_name_H-M_alt 'P 21 21 21'
_symmetry_space_group_name_Hall 'P 2ac 2ab'
_symmetry_space_group_name_H-M 'P 21 21 21'
_atom_sites_solution_hydrogens mixed
_atom_sites_solution_primary direct
_audit_creation_date 2019-07-03
_audit_creation_method
;
Olex2 1.2
(compiled 2018.05.29 svn.r3508 for OlexSys, GUI svn.r5506)
;
_audit_update_record
;
2019-07-05 deposited with the CCDC.    2019-10-03 downloaded from the CCDC.
;
_cell_angle_alpha 90
_cell_angle_beta 90
_cell_angle_gamma 90
_cell_formula_units_Z 4
_cell_length_a 9.3914(7)
_cell_length_b 13.6642(8)
_cell_length_c 19.2618(9)
_cell_measurement_reflns_used 5323
_cell_measurement_temperature 173(6)
_cell_measurement_theta_max 26.2910
_cell_measurement_theta_min 3.6520
_cell_volume 2471.8(3)
_computing_cell_refinement 'CrysAlisPro 1.171.38.41 (Rigaku OD, 2015)'
_computing_data_collection 'CrysAlisPro 1.171.38.41 (Rigaku OD, 2015)'
_computing_data_reduction 'CrysAlisPro 1.171.38.41 (Rigaku OD, 2015)'
_computing_molecular_graphics 'Olex2 (Dolomanov et al., 2009)'
_computing_publication_material 'Olex2 (Dolomanov et al., 2009)'
_computing_structure_refinement 'ShelXL (Sheldrick, 2015)'
_computing_structure_solution 'ShelXS (Sheldrick, 2008)'
_diffrn_ambient_environment air
_diffrn_ambient_temperature 173(6)
_diffrn_detector 'CCD plate'
_diffrn_detector_area_resol_mean 16.1213
_diffrn_detector_type Eos
_diffrn_measured_fraction_theta_full 0.995
_diffrn_measured_fraction_theta_max 0.891
_diffrn_measurement_details
;
List of Runs (angles in degrees, time in seconds):

  # Type    Start    End  Width  t~exp~   \w     \q     \k     \f   Frames
#--------------------------------------------------------------------------
  1  \w      1.00  65.00   1.00    3.17    --   15.65  57.00 -90.00   64
  2  \w    -25.00  41.00   1.00    3.17    --   15.65 -99.00 -30.00   66
  3  \w    -14.00  22.00   1.00    3.17    --  -16.43 -99.00 -30.00   36
  4  \w    -56.00  35.00   1.00    3.17    --   15.65 -19.00 -30.00   91
  5  \w     -3.00  85.00   1.00    3.17    --   15.65  38.00 150.00   88
  6  \w    -25.00  11.00   1.00    3.17    --  -16.43 -99.00 150.00   36
;
_diffrn_measurement_device 'four-circle diffractometer'
_diffrn_measurement_device_type 'Xcalibur, Eos, Gemini'
_diffrn_measurement_method '\w scans'
_diffrn_orient_matrix_type 'CrysAlisPro convention (1999,Acta A55,543-557)'
_diffrn_orient_matrix_UB_11 -0.0052511000
_diffrn_orient_matrix_UB_12 -0.0516345000
_diffrn_orient_matrix_UB_13 -0.0025978000
_diffrn_orient_matrix_UB_21 0.0716884000
_diffrn_orient_matrix_UB_22 -0.0023354000
_diffrn_orient_matrix_UB_23 -0.0114594000
_diffrn_orient_matrix_UB_31 0.0232661000
_diffrn_orient_matrix_UB_32 -0.0045801000
_diffrn_orient_matrix_UB_33 0.0349004000
_diffrn_radiation_monochromator graphite
_diffrn_radiation_probe x-ray
_diffrn_radiation_type MoK\a
_diffrn_radiation_wavelength 0.71073
_diffrn_reflns_av_R_equivalents 0.0332
_diffrn_reflns_av_unetI/netI 0.0386
_diffrn_reflns_Laue_measured_fraction_full 0.995
_diffrn_reflns_Laue_measured_fraction_max 0.891
_diffrn_reflns_limit_h_max 9
_diffrn_reflns_limit_h_min -12
_diffrn_reflns_limit_k_max 15
_diffrn_reflns_limit_k_min -18
_diffrn_reflns_limit_l_max 25
_diffrn_reflns_limit_l_min -26
_diffrn_reflns_number 20862
_diffrn_reflns_point_group_measured_fraction_full 0.997
_diffrn_reflns_point_group_measured_fraction_max 0.862
_diffrn_reflns_theta_full 25.242
_diffrn_reflns_theta_max 29.396
_diffrn_reflns_theta_min 3.506
_diffrn_source 'fine-focus sealed X-ray tube'
_diffrn_source_type 'Enhance (Mo) X-ray Source'
_exptl_absorpt_coefficient_mu 0.076
_exptl_absorpt_correction_T_max 1.00000
_exptl_absorpt_correction_T_min 0.74241
_exptl_absorpt_correction_type multi-scan
_exptl_absorpt_process_details
;
CrysAlisPro 1.171.38.41 (Rigaku Oxford Diffraction, 2015)
Empirical absorption correction using spherical harmonics,
 implemented in SCALE3 ABSPACK scaling algorithm.
;
_exptl_crystal_colour 'clear light colourless'
_exptl_crystal_colour_lustre clear
_exptl_crystal_colour_modifier light
_exptl_crystal_colour_primary colourless
_exptl_crystal_density_diffrn 1.216
_exptl_crystal_description block
_exptl_crystal_F_000 968
_exptl_crystal_size_max 0.38
_exptl_crystal_size_mid 0.34
_exptl_crystal_size_min 0.24
_refine_diff_density_max 0.169
_refine_diff_density_min -0.199
_refine_diff_density_rms 0.049
_refine_ls_abs_structure_details
;
 Flack x determined using 1477 quotients [(I+)-(I-)]/[(I+)+(I-)]
 (Parsons and Flack (2004), Acta Cryst. A60, s61).
;
_refine_ls_abs_structure_Flack 0.1(7)
_refine_ls_extinction_method none
_refine_ls_goodness_of_fit_ref 1.042
_refine_ls_hydrogen_treatment mixed
_refine_ls_matrix_type full
_refine_ls_number_parameters 316
_refine_ls_number_reflns 5866
_refine_ls_number_restraints 0
_refine_ls_restrained_S_all 1.042
_refine_ls_R_factor_all 0.0782
_refine_ls_R_factor_gt 0.0515
_refine_ls_shift/su_max 0.000
_refine_ls_shift/su_mean 0.000
_refine_ls_structure_factor_coef Fsqd
_refine_ls_weighting_details
;
 w=1/[\s^2^(Fo^2^)+(0.0566P)^2^+0.1403P]
 where P=(Fo^2^+2Fc^2^)/3
;
_refine_ls_weighting_scheme calc
_refine_ls_wR_factor_gt 0.1071
_refine_ls_wR_factor_ref 0.1208
_reflns_Friedel_coverage 0.726
_reflns_Friedel_fraction_full 0.999
_reflns_Friedel_fraction_max 0.825
_reflns_number_gt 4289
_reflns_number_total 5866
_reflns_threshold_expression 'I > 2\s(I)'
_cod_data_source_file c9nj04147h2.cif
_cod_data_source_block EE-BIP
_cod_depositor_comments 'Adding full bibliography for 7058869--7058873.cif.'
_cod_database_code 7058872
_shelxl_version_number 2013-2
_shelx_space_group_comment
;
The symmetry employed for this shelxl refinement is uniquely defined
by the following loop, which should always be used as a source of
symmetry information in preference to the above space-group names.
They are only intended as comments.
;
_shelx_estimated_absorpt_t_max 0.982
_shelx_estimated_absorpt_t_min 0.972
_reflns_odcompleteness_completeness 99.52
_reflns_odcompleteness_iscentric 1
_reflns_odcompleteness_theta 26.32
_olex2_refinement_description
;
1. Fixed Uiso
 At 1.2 times of:
  All C(H) groups, All C(H,H) groups
 At 1.5 times of:
  All C(H,H,H) groups
2.a Ternary CH refined with riding coordinates:
 C8(H8), C9(H9), C14(H14)
2.b Secondary CH2 refined with riding coordinates:
 C6(H6A,H6B), C7(H7A,H7B), C11(H11A,H11B), C12(H12A,H12B), C15(H15A,H15B),
 C16(H16A,H16B)
2.c Aromatic/amide H refined with riding coordinates:
 C1(H1), C2(H2), C4(H4), C23(H23), C24(H24), C25(H25), C26(H26), C28(H28),
 C29(H29), C30(H30), C31(H31)
2.d Idealised Me refined as rotating group:
 C18(H18A,H18B,H18C)
2.e :
 C21(H21)
;
_olex2_submission_special_instructions 'No special instructions were received'
_oxdiff_exptl_absorpt_empirical_details
;
Empirical correction (ABSPACK) includes:
- Absorption correction using spherical harmonics
- Frame scaling
;
_oxdiff_exptl_absorpt_empirical_full_max 1.225
_oxdiff_exptl_absorpt_empirical_full_min 0.660

loop_
_space_group_symop_operation_xyz
'x, y, z'
'-x+1/2, -y, z+1/2'
'x+1/2, -y+1/2, -z'
'-x, y+1/2, -z+1/2'

loop_
_atom_site_label
_atom_site_type_symbol
_atom_site_fract_x
_atom_site_fract_y
_atom_site_fract_z
_atom_site_U_iso_or_equiv
_atom_site_adp_type
_atom_site_occupancy
_atom_site_site_symmetry_order
_atom_site_calc_flag
_atom_site_refinement_flags_posn
C1 C -0.5070(3) -0.52623(18) -0.02131(12) 0.0450(6) Uani 1 1 d .
H1 H -0.5088 -0.5519 -0.0660 0.054 Uiso 1 1 calc R
O1 O -0.5458(3) -0.61569(15) 0.15461(10) 0.0687(6) Uani 1 1 d .
H1A H -0.518(4) -0.587(3) 0.1961(17) 0.088(11) Uiso 1 1 d .
C2 C -0.5297(3) -0.58824(19) 0.03412(12) 0.0474(6) Uani 1 1 d .
H2 H -0.5474 -0.6544 0.0266 0.057 Uiso 1 1 calc R
O2 O -0.4827(3) -0.12803(16) -0.30075(10) 0.0742(7) Uani 1 1 d .
H2A H -0.479(5) -0.185(3) -0.3245(17) 0.093(12) Uiso 1 1 d .
C3 C -0.5261(3) -0.5515(2) 0.10096(12) 0.0487(6) Uani 1 1 d .
C4 C -0.5057(3) -0.4519(2) 0.11067(12) 0.0499(6) Uani 1 1 d .
H4 H -0.5069 -0.4264 0.1554 0.060 Uiso 1 1 calc R
C5 C -0.4837(3) -0.38956(18) 0.05495(11) 0.0425(6) Uani 1 1 d .
C6 C -0.4668(3) -0.28115(18) 0.06896(12) 0.0492(6) Uani 1 1 d .
H6A H -0.4121 -0.2724 0.1112 0.059 Uiso 1 1 calc R
H6B H -0.5601 -0.2526 0.0764 0.059 Uiso 1 1 calc R
C7 C -0.3934(3) -0.22690(19) 0.01016(12) 0.0514(7) Uani 1 1 d .
H7A H -0.4000 -0.1569 0.0180 0.062 Uiso 1 1 calc R
H7B H -0.2933 -0.2446 0.0090 0.062 Uiso 1 1 calc R
C8 C -0.4619(3) -0.25225(17) -0.05877(11) 0.0406(5) Uani 1 1 d .
H8 H -0.5643 -0.2395 -0.0549 0.049 Uiso 1 1 calc R
C9 C -0.4417(3) -0.36191(17) -0.07426(11) 0.0416(6) Uani 1 1 d .
H9 H -0.3395 -0.3714 -0.0818 0.050 Uiso 1 1 calc R
C10 C -0.4814(3) -0.42639(17) -0.01277(11) 0.0396(5) Uani 1 1 d .
C11 C -0.5148(4) -0.39051(19) -0.14216(12) 0.0617(8) Uani 1 1 d .
H11A H -0.6170 -0.3832 -0.1369 0.074 Uiso 1 1 calc R
H11B H -0.4952 -0.4588 -0.1520 0.074 Uiso 1 1 calc R
C12 C -0.4643(4) -0.32759(18) -0.20363(12) 0.0602(8) Uani 1 1 d .
H12A H -0.3648 -0.3413 -0.2130 0.072 Uiso 1 1 calc R
H12B H -0.5187 -0.3444 -0.2447 0.072 Uiso 1 1 calc R
C13 C -0.4824(3) -0.21910(17) -0.18804(12) 0.0469(6) Uani 1 1 d .
C14 C -0.4054(3) -0.19420(17) -0.12006(11) 0.0422(6) Uani 1 1 d .
H14 H -0.3059 -0.2140 -0.1263 0.051 Uiso 1 1 calc R
C15 C -0.4063(4) -0.08224(19) -0.11791(14) 0.0592(8) Uani 1 1 d .
H15A H -0.3254 -0.0576 -0.0920 0.071 Uiso 1 1 calc R
H15B H -0.4932 -0.0581 -0.0967 0.071 Uiso 1 1 calc R
C16 C -0.3975(4) -0.05155(19) -0.19443(14) 0.0662(9) Uani 1 1 d .
H16A H -0.3086 -0.0176 -0.2034 0.079 Uiso 1 1 calc R
H16B H -0.4757 -0.0083 -0.2061 0.079 Uiso 1 1 calc R
C17 C -0.4057(4) -0.14694(18) -0.23828(13) 0.0543(7) Uani 1 1 d .
C18 C -0.6404(4) -0.1922(3) -0.18632(17) 0.0786(10) Uani 1 1 d .
H18A H -0.6841 -0.2105 -0.2295 0.118 Uiso 1 1 calc GR
H18B H -0.6502 -0.1229 -0.1796 0.118 Uiso 1 1 calc GR
H18C H -0.6861 -0.2262 -0.1489 0.118 Uiso 1 1 calc GR
C20 C -0.2621(4) -0.18147(19) -0.25604(13) 0.0605(8) Uani 1 1 d .
C21 C -0.1491(5) -0.2098(2) -0.27215(18) 0.0792(10) Uani 1 1 d .
H21 H -0.0594 -0.2323 -0.2849 0.095 Uiso 1 1 calc R
N1 N -0.4839(4) -0.29177(19) -0.39316(13) 0.0713(8) Uani 1 1 d .
N2 N -0.4806(3) -0.53851(17) -0.71660(11) 0.0606(7) Uani 1 1 d .
C22 C -0.4794(3) -0.39399(18) -0.51912(13) 0.0480(6) Uani 1 1 d .
C23 C -0.3584(3) -0.3832(2) -0.47931(15) 0.0647(8) Uani 1 1 d .
H23 H -0.2726 -0.4103 -0.4938 0.078 Uiso 1 1 calc R
C24 C -0.3659(4) -0.3319(3) -0.41757(16) 0.0742(10) Uani 1 1 d .
H24 H -0.2830 -0.3251 -0.3916 0.089 Uiso 1 1 calc R
C25 C -0.6003(4) -0.3050(2) -0.43087(16) 0.0700(9) Uani 1 1 d .
H25 H -0.6856 -0.2796 -0.4141 0.084 Uiso 1 1 calc R
C26 C -0.6029(3) -0.3538(2) -0.49316(14) 0.0596(7) Uani 1 1 d .
H26 H -0.6877 -0.3596 -0.5177 0.072 Uiso 1 1 calc R
C27 C -0.4785(3) -0.44571(18) -0.58690(12) 0.0472(6) Uani 1 1 d .
C28 C -0.3590(3) -0.4468(2) -0.62922(14) 0.0612(8) Uani 1 1 d .
H28 H -0.2753 -0.4167 -0.6147 0.073 Uiso 1 1 calc R
C29 C -0.3650(4) -0.4926(2) -0.69282(15) 0.0669(9) Uani 1 1 d .
H29 H -0.2841 -0.4916 -0.7207 0.080 Uiso 1 1 calc R
C30 C -0.5927(4) -0.5385(2) -0.67531(14) 0.0589(8) Uani 1 1 d .
H30 H -0.6740 -0.5710 -0.6905 0.071 Uiso 1 1 calc R
C31 C -0.5975(3) -0.4939(2) -0.61151(13) 0.0527(7) Uani 1 1 d .
H31 H -0.6802 -0.4961 -0.5850 0.063 Uiso 1 1 calc R

loop_
_atom_site_aniso_label
_atom_site_aniso_U_11
_atom_site_aniso_U_22
_atom_site_aniso_U_33
_atom_site_aniso_U_23
_atom_site_aniso_U_13
_atom_site_aniso_U_12
C1 0.0491(16) 0.0496(14) 0.0363(11) -0.0020(10) -0.0023(11) -0.0013(12)
O1 0.0985(19) 0.0625(12) 0.0451(10) 0.0134(9) -0.0016(11) -0.0040(12)
C2 0.0489(16) 0.0445(13) 0.0487(13) 0.0022(10) -0.0023(11) -0.0013(12)
O2 0.118(2) 0.0536(11) 0.0511(11) 0.0117(9) -0.0088(13) 0.0104(13)
C3 0.0489(16) 0.0570(15) 0.0402(12) 0.0087(11) -0.0007(11) 0.0034(13)
C4 0.0555(18) 0.0621(16) 0.0322(11) -0.0003(10) -0.0029(11) 0.0023(14)
C5 0.0373(14) 0.0518(13) 0.0384(11) -0.0037(10) -0.0057(10) -0.0005(12)
C6 0.0585(18) 0.0525(14) 0.0364(12) -0.0093(10) -0.0048(12) -0.0037(13)
C7 0.0577(18) 0.0480(15) 0.0483(14) -0.0106(11) -0.0027(13) -0.0118(13)
C8 0.0383(14) 0.0435(13) 0.0399(11) -0.0056(10) -0.0002(10) -0.0012(11)
C9 0.0479(16) 0.0413(13) 0.0356(11) -0.0035(9) -0.0027(10) -0.0058(11)
C10 0.0373(14) 0.0457(13) 0.0357(11) 0.0001(9) -0.0033(10) -0.0015(11)
C11 0.099(3) 0.0455(14) 0.0401(13) 0.0031(10) -0.0118(14) -0.0260(16)
C12 0.101(3) 0.0442(13) 0.0352(12) -0.0019(10) -0.0069(14) -0.0171(15)
C13 0.0552(17) 0.0438(13) 0.0418(12) 0.0020(10) -0.0035(12) -0.0031(12)
C14 0.0447(15) 0.0381(12) 0.0438(13) -0.0054(10) 0.0024(11) -0.0016(11)
C15 0.075(2) 0.0419(13) 0.0601(16) -0.0063(12) 0.0088(15) -0.0020(14)
C16 0.095(3) 0.0371(13) 0.0661(17) 0.0005(13) 0.0100(17) 0.0026(15)
C17 0.080(2) 0.0372(13) 0.0453(13) 0.0030(11) 0.0041(14) -0.0001(14)
C18 0.061(2) 0.102(3) 0.0727(19) 0.0181(19) -0.0134(17) 0.002(2)
C20 0.086(3) 0.0424(14) 0.0530(16) 0.0004(12) 0.0187(15) -0.0072(16)
C21 0.089(3) 0.069(2) 0.080(2) -0.0026(17) 0.030(2) -0.001(2)
N1 0.087(2) 0.0712(16) 0.0561(14) -0.0044(12) 0.0050(15) -0.0066(16)
N2 0.077(2) 0.0595(13) 0.0455(12) 0.0067(10) 0.0018(13) 0.0028(14)
C22 0.0492(17) 0.0470(13) 0.0478(13) 0.0082(11) 0.0026(12) -0.0052(13)
C23 0.0508(19) 0.082(2) 0.0607(17) -0.0028(16) -0.0030(14) -0.0025(16)
C24 0.069(3) 0.093(3) 0.0602(18) -0.0046(17) -0.0110(16) -0.011(2)
C25 0.071(2) 0.068(2) 0.071(2) -0.0111(17) 0.0069(18) 0.0051(18)
C26 0.0547(19) 0.0614(17) 0.0626(17) -0.0046(14) 0.0016(14) 0.0008(15)
C27 0.0501(17) 0.0452(13) 0.0464(13) 0.0102(10) 0.0010(12) 0.0020(13)
C28 0.0490(19) 0.0721(19) 0.0626(17) -0.0014(15) 0.0043(14) -0.0049(15)
C29 0.065(2) 0.076(2) 0.0593(17) 0.0034(15) 0.0148(16) 0.0033(18)
C30 0.066(2) 0.0613(17) 0.0491(15) 0.0080(13) -0.0065(14) -0.0081(16)
C31 0.0520(18) 0.0592(16) 0.0468(14) 0.0088(12) 0.0003(13) -0.0087(14)

loop_
_atom_type_symbol
_atom_type_description
_atom_type_scat_dispersion_real
_atom_type_scat_dispersion_imag
_atom_type_scat_source
C C 0.0033 0.0016 'International Tables Vol C Tables 4.2.6.8 and 6.1.1.4'
H H 0.0000 0.0000 'International Tables Vol C Tables 4.2.6.8 and 6.1.1.4'
N N 0.0061 0.0033 'International Tables Vol C Tables 4.2.6.8 and 6.1.1.4'
O O 0.0106 0.0060 'International Tables Vol C Tables 4.2.6.8 and 6.1.1.4'

loop_
_geom_angle_atom_site_label_1
_geom_angle_atom_site_label_2
_geom_angle_atom_site_label_3
_geom_angle
C2 C1 H1 118.8
C2 C1 C10 122.4(2)
C10 C1 H1 118.8
C3 O1 H1A 110(2)
C1 C2 H2 120.2
C1 C2 C3 119.6(2)
C3 C2 H2 120.2
C17 O2 H2A 105(2)
O1 C3 C2 117.8(2)
O1 C3 C4 123.1(2)
C2 C3 C4 119.1(2)
C3 C4 H4 119.4
C5 C4 C3 121.3(2)
C5 C4 H4 119.4
C4 C5 C6 118.6(2)
C4 C5 C10 120.2(2)
C10 C5 C6 121.1(2)
C5 C6 H6A 109.0
C5 C6 H6B 109.0
C5 C6 C7 113.1(2)
H6A C6 H6B 107.8
C7 C6 H6A 109.0
C7 C6 H6B 109.0
C6 C7 H7A 109.6
C6 C7 H7B 109.6
H7A C7 H7B 108.1
C8 C7 C6 110.4(2)
C8 C7 H7A 109.6
C8 C7 H7B 109.6
C7 C8 H8 108.0
C7 C8 C9 109.9(2)
C7 C8 C14 114.4(2)
C9 C8 H8 108.0
C14 C8 H8 108.0
C14 C8 C9 108.35(18)
C8 C9 H9 106.2
C10 C9 C8 112.48(18)
C10 C9 H9 106.2
C10 C9 C11 114.07(19)
C11 C9 C8 111.1(2)
C11 C9 H9 106.2
C1 C10 C5 117.3(2)
C1 C10 C9 121.10(19)
C5 C10 C9 121.4(2)
C9 C11 H11A 109.2
C9 C11 H11B 109.2
C9 C11 C12 112.2(2)
H11A C11 H11B 107.9
C12 C11 H11A 109.2
C12 C11 H11B 109.2
C11 C12 H12A 109.4
C11 C12 H12B 109.4
H12A C12 H12B 108.0
C13 C12 C11 111.0(2)
C13 C12 H12A 109.4
C13 C12 H12B 109.4
C12 C13 C14 109.4(2)
C12 C13 C17 116.2(2)
C12 C13 C18 110.3(3)
C14 C13 C17 99.9(2)
C18 C13 C14 112.7(2)
C18 C13 C17 108.1(2)
C8 C14 C13 112.5(2)
C8 C14 H14 106.5
C8 C14 C15 119.9(2)
C13 C14 H14 106.5
C15 C14 C13 104.0(2)
C15 C14 H14 106.5
C14 C15 H15A 110.9
C14 C15 H15B 110.9
C14 C15 C16 104.3(2)
H15A C15 H15B 108.9
C16 C15 H15A 110.9
C16 C15 H15B 110.9
C15 C16 H16A 110.4
C15 C16 H16B 110.4
C15 C16 C17 106.8(2)
H16A C16 H16B 108.6
C17 C16 H16A 110.4
C17 C16 H16B 110.4
O2 C17 C13 113.8(2)
O2 C17 C16 109.3(2)
O2 C17 C20 109.1(2)
C16 C17 C13 102.5(2)
C20 C17 C13 111.5(2)
C20 C17 C16 110.5(3)
C13 C18 H18A 109.5
C13 C18 H18B 109.5
C13 C18 H18C 109.5
H18A C18 H18B 109.5
H18A C18 H18C 109.5
H18B C18 H18C 109.5
C21 C20 C17 178.0(3)
C20 C21 H21 180.0
C24 N1 C25 116.1(3)
C30 N2 C29 116.3(2)
C23 C22 C27 122.3(3)
C26 C22 C23 116.7(2)
C26 C22 C27 120.9(2)
C22 C23 H23 120.3
C22 C23 C24 119.4(3)
C24 C23 H23 120.3
N1 C24 C23 124.0(3)
N1 C24 H24 118.0
C23 C24 H24 118.0
N1 C25 H25 118.0
N1 C25 C26 124.1(3)
C26 C25 H25 118.0
C22 C26 H26 120.1
C25 C26 C22 119.7(3)
C25 C26 H26 120.1
C28 C27 C22 121.8(3)
C31 C27 C22 121.6(2)
C31 C27 C28 116.6(2)
C27 C28 H28 120.2
C29 C28 C27 119.6(3)
C29 C28 H28 120.2
N2 C29 C28 123.5(3)
N2 C29 H29 118.2
C28 C29 H29 118.2
N2 C30 H30 117.8
N2 C30 C31 124.4(3)
C31 C30 H30 117.8
C27 C31 H31 120.2
C30 C31 C27 119.5(3)
C30 C31 H31 120.2

loop_
_geom_bond_atom_site_label_1
_geom_bond_atom_site_label_2
_geom_bond_distance
C1 H1 0.9300
C1 C2 1.380(3)
C1 C10 1.395(3)
O1 H1A 0.93(3)
O1 C3 1.368(3)
C2 H2 0.9300
C2 C3 1.383(3)
O2 H2A 0.90(4)
O2 C17 1.428(3)
C3 C4 1.387(4)
C4 H4 0.9300
C4 C5 1.386(3)
C5 C6 1.514(3)
C5 C10 1.398(3)
C6 H6A 0.9700
C6 H6B 0.9700
C6 C7 1.519(4)
C7 H7A 0.9700
C7 H7B 0.9700
C7 C8 1.516(3)
C8 H8 0.9800
C8 C9 1.540(3)
C8 C14 1.518(3)
C9 H9 0.9800
C9 C10 1.522(3)
C9 C11 1.528(3)
C11 H11A 0.9700
C11 H11B 0.9700
C11 C12 1.538(3)
C12 H12A 0.9700
C12 H12B 0.9700
C12 C13 1.522(4)
C13 C14 1.534(3)
C13 C17 1.558(4)
C13 C18 1.529(5)
C14 H14 0.9800
C14 C15 1.530(3)
C15 H15A 0.9700
C15 H15B 0.9700
C15 C16 1.535(4)
C16 H16A 0.9700
C16 H16B 0.9700
C16 C17 1.555(4)
C17 C20 1.469(5)
C18 H18A 0.9600
C18 H18B 0.9600
C18 H18C 0.9600
C20 C21 1.171(5)
C21 H21 0.9300
N1 C24 1.323(5)
N1 C25 1.325(5)
N2 C29 1.335(4)
N2 C30 1.320(4)
C22 C23 1.379(4)
C22 C26 1.378(4)
C22 C27 1.485(4)
C23 H23 0.9300
C23 C24 1.383(4)
C24 H24 0.9300
C25 H25 0.9300
C25 C26 1.373(4)
C26 H26 0.9300
C27 C28 1.387(4)
C27 C31 1.381(4)
C28 H28 0.9300
C28 C29 1.377(4)
C29 H29 0.9300
C30 H30 0.9300
C30 C31 1.373(4)
C31 H31 0.9300

loop_
_geom_hbond_atom_site_label_D
_geom_hbond_atom_site_label_H
_geom_hbond_atom_site_label_A
_geom_hbond_distance_DH
_geom_hbond_distance_HA
_geom_hbond_distance_DA
_geom_hbond_angle_DHA
_geom_hbond_site_symmetry_A
O1 H1A N2 0.93(3) 1.84(3) 2.764(3) 173(3) 1_556
O2 H2A N1 0.90(4) 1.97(4) 2.859(3) 168(3) .

loop_
_geom_torsion_atom_site_label_1
_geom_torsion_atom_site_label_2
_geom_torsion_atom_site_label_3
_geom_torsion_atom_site_label_4
_geom_torsion
C1 C2 C3 O1 -178.5(3)
C1 C2 C3 C4 2.7(4)
O1 C3 C4 C5 178.8(3)
C2 C1 C10 C5 -1.9(4)
C2 C1 C10 C9 173.7(2)
C2 C3 C4 C5 -2.5(4)
C3 C4 C5 C6 178.1(3)
C3 C4 C5 C10 -0.1(4)
C4 C5 C6 C7 159.7(3)
C4 C5 C10 C1 2.2(4)
C4 C5 C10 C9 -173.3(2)
C5 C6 C7 C8 49.4(3)
C6 C5 C10 C1 -175.9(2)
C6 C5 C10 C9 8.6(4)
C6 C7 C8 C9 -63.5(3)
C6 C7 C8 C14 174.4(2)
C7 C8 C9 C10 48.5(3)
C7 C8 C9 C11 177.8(2)
C7 C8 C14 C13 -177.5(2)
C7 C8 C14 C15 -54.7(3)
C8 C9 C10 C1 162.8(2)
C8 C9 C10 C5 -21.8(3)
C8 C9 C11 C12 55.3(3)
C8 C14 C15 C16 -159.3(3)
C9 C8 C14 C13 59.6(3)
C9 C8 C14 C15 -177.6(2)
C9 C11 C12 C13 -54.5(4)
C10 C1 C2 C3 -0.6(4)
C10 C5 C6 C7 -22.2(4)
C10 C9 C11 C12 -176.4(2)
C11 C9 C10 C1 35.2(4)
C11 C9 C10 C5 -149.5(3)
C11 C12 C13 C14 54.9(4)
C11 C12 C13 C17 167.0(3)
C11 C12 C13 C18 -69.6(3)
C12 C13 C14 C8 -59.4(3)
C12 C13 C14 C15 169.3(2)
C12 C13 C17 O2 82.2(3)
C12 C13 C17 C16 -159.9(3)
C12 C13 C17 C20 -41.7(3)
C13 C14 C15 C16 -32.5(3)
C14 C8 C9 C10 174.2(2)
C14 C8 C9 C11 -56.6(3)
C14 C13 C17 O2 -160.4(2)
C14 C13 C17 C16 -42.4(3)
C14 C13 C17 C20 75.7(2)
C14 C15 C16 C17 5.1(4)
C15 C16 C17 O2 144.5(3)
C15 C16 C17 C13 23.5(3)
C15 C16 C17 C20 -95.4(3)
C17 C13 C14 C8 178.1(2)
C17 C13 C14 C15 46.8(3)
C18 C13 C14 C8 63.7(3)
C18 C13 C14 C15 -67.7(3)
C18 C13 C17 O2 -42.4(3)
C18 C13 C17 C16 75.5(3)
C18 C13 C17 C20 -166.3(2)
N1 C25 C26 C22 1.2(5)
N2 C30 C31 C27 -0.6(4)
C22 C23 C24 N1 0.4(5)
C22 C27 C28 C29 -177.6(3)
C22 C27 C31 C30 178.3(2)
C23 C22 C26 C25 0.7(4)
C23 C22 C27 C28 -30.2(4)
C23 C22 C27 C31 150.8(3)
C24 N1 C25 C26 -2.3(5)
C25 N1 C24 C23 1.5(5)
C26 C22 C23 C24 -1.5(4)
C26 C22 C27 C28 149.5(3)
C26 C22 C27 C31 -29.5(4)
C27 C22 C23 C24 178.2(3)
C27 C22 C26 C25 -179.0(3)
C27 C28 C29 N2 -1.0(5)
C28 C27 C31 C30 -0.7(4)
C29 N2 C30 C31 1.0(4)
C30 N2 C29 C28 -0.2(4)
C31 C27 C28 C29 1.4(4)
